data_2001462
loop_
_publ_author_name
'Chiba, E.'

_publ_section_title
;
 Structures of \a-phenyl-amino-stilbene derivatives
;
_journal_issue 8
_journal_name_full 'Acta Crystallographica Section C'
_journal_page_first 1511
_journal_page_last 1514
_journal_paper_doi 10.1107/S0108270193002057
_journal_volume 49
_journal_year 1993
_chemical_formula_moiety 'C33 H27 N1 O1 '
_chemical_formula_sum 'C33 H27 N O'
_chemical_formula_weight 453.6
_chemical_name_systematic ' \a-phenyl-N-phenyl-N-(4-methoxyphenyl)-4'-amino-stilbene'
_space_group_IT_number 14
_symmetry_cell_setting monoclinic
_symmetry_space_group_name_Hall '-P 2ybc'
_symmetry_space_group_name_H-M 'P 1 21/c 1'
_cell_angle_alpha 90.00000
_cell_angle_beta 97.44(3)
_cell_angle_gamma 90.00000
_cell_formula_units_Z 4
_cell_length_a 21.595(5)
_cell_length_b 10.311(3)
_cell_length_c 11.2060(10)
_cell_measurement_reflns_used 20
_cell_measurement_temperature 296
_cell_measurement_theta_max 20.0
_cell_measurement_theta_min 8.0
_cell_volume 2474.2(10)
_computing_data_collection 'MXC^3^ control'
_computing_data_reduction 'Mac Science software'
_computing_structure_refinement 'DS*SYSTEM (Okada & Koyama, 1991)'
_computing_structure_solution 'MULTAN78 (Main, Hull, Lessinger, Germain, Declercq & Woolfson, 1978)'
_diffrn_ambient_temperature 296
_diffrn_measurement_device 'Mac Science MXC^3^ four-circle'
_diffrn_measurement_method '\w-2\q scans of speed 4\% min^-1^ and \w-scan width (1.24 + 0.5tan\q)\%'
_diffrn_radiation_monochromator 'Pyrolitic graphite'
_diffrn_radiation_source xray_tube
_diffrn_radiation_type 'Cu K\a'
_diffrn_radiation_wavelength 1.5418
_diffrn_reflns_limit_h_max 20
_diffrn_reflns_limit_h_min -21
_diffrn_reflns_limit_k_max 10
_diffrn_reflns_limit_k_min 0
_diffrn_reflns_limit_l_max 11
_diffrn_reflns_limit_l_min 0
_diffrn_reflns_number 3133
_diffrn_reflns_theta_max 50.0
_diffrn_reflns_theta_min 1.5
_diffrn_standards_decay_% 0
_diffrn_standards_interval_count 100
_diffrn_standards_number 3
_exptl_absorpt_coefficient_mu .526
_exptl_absorpt_correction_type none
_exptl_crystal_colour pale-green
_exptl_crystal_density_diffrn 1.217
_exptl_crystal_description needle
_exptl_crystal_F_000 960
_exptl_crystal_size_max 0.40
_exptl_crystal_size_mid 0.25
_exptl_crystal_size_min 0.15
_refine_diff_density_max 0.089
_refine_diff_density_min -0.016
_refine_ls_goodness_of_fit_all 1.19
_refine_ls_goodness_of_fit_obs 1.19
_refine_ls_hydrogen_treatment refall
_refine_ls_matrix_type full
_refine_ls_number_constraints 0
_refine_ls_number_parameters 424
_refine_ls_number_reflns 2043
_refine_ls_number_restraints 1
_refine_ls_R_factor_all 0.053
_refine_ls_R_factor_obs 0.053
_refine_ls_shift/esd_max 0.316
_refine_ls_shift/esd_mean 0.045
_refine_ls_structure_factor_coef F
_refine_ls_weighting_scheme unit
_refine_ls_wR_factor_all 0.047
_refine_ls_wR_factor_obs 0.047
_reflns_number_observed 2043
_reflns_number_total 3133
_reflns_observed_criterion F~o~>3\s(F~o~)
_cod_data_source_file as1045.cif
_cod_data_source_block compound_B
_cod_original_cell_volume 2474.3(7)
_cod_original_formula_sum 'C33 H27 N1 O1 '
_cod_database_code 2001462

loop_
_symmetry_equiv_pos_as_xyz
x,y,z
x,-y+1/2,z+1/2
-x,-y,-z
-x,y+1/2,-z+1/2

loop_
_atom_site_aniso_label
_atom_site_aniso_U_11
_atom_site_aniso_U_22
_atom_site_aniso_U_33
_atom_site_aniso_U_12
_atom_site_aniso_U_13
_atom_site_aniso_U_23
_atom_site_aniso_type_symbol
N(1) .056(2) .087(3) .039(2) .018(2) .000(2) -.002(2) N
C(1) .044(2) .072(3) .044(3) .006(2) .003(2) -.003(2) C
C(2) .065(3) .068(4) .052(3) .002(3) -.008(2) -.011(3) C
C(3) .065(3) .056(3) .063(3) .001(3) -.005(2) -.001(3) C
C(4) .049(2) .064(3) .043(2) -.005(2) -.003(2) -.001(2) C
C(5) .046(2) .055(3) .052(3) .003(2) .000(2) -.006(2) C
C(6) .050(3) .057(3) .056(3) .006(2) .004(2) .000(2) C
C(7) .058(3) .057(3) .053(3) .000(2) -.003(2) -.001(2) C
C(8) .043(2) .060(3) .043(2) .000(2) .008(2) .002(2) C
C(11) .054(3) .066(3) .040(2) .005(2) .002(2) .000(2) C
C(12) .060(3) .072(3) .061(3) .012(3) .008(2) .020(3) C
C(13) .057(3) .077(4) .065(3) .003(3) .015(2) .017(3) C
C(14) .058(3) .068(3) .062(3) .010(3) .010(2) .006(3) C
C(15) .082(4) .068(3) .064(3) .018(3) .014(3) .016(3) C
C(16) .065(3) .075(3) .060(3) .005(3) .021(2) .011(3) C
O(17) .078(2) .103(3) .094(3) .038(2) .031(2) .029(2) O
C(18) .075(4) .094(5) .106(5) .021(4) .029(4) .002(4) C
C(21) .049(3) .059(3) .045(3) -.002(2) .001(2) -.001(2) C
C(22) .054(3) .074(3) .056(3) -.004(2) .004(2) -.007(2) C
C(23) .072(4) .072(3) .081(4) .002(3) .026(3) .000(3) C
C(24) .111(5) .067(3) .057(3) .001(3) .024(3) -.004(3) C
C(25) .090(4) .070(3) .053(3) -.007(3) -.003(3) -.005(3) C
C(26) .058(3) .063(3) .059(3) -.006(2) .003(3) -.001(2) C
C(31) .040(2) .065(3) .044(2) .002(2) .008(2) .000(2) C
C(32) .082(4) .070(4) .084(4) .015(3) -.029(3) -.011(3) C
C(33) .082(4) .100(5) .075(4) .031(4) -.032(3) -.017(4) C
C(34) .076(4) .109(5) .056(3) .025(4) .002(3) .018(3) C
C(35) .105(4) .098(5) .095(4) -.020(4) -.029(4) .043(4) C
C(36) .090(4) .086(4) .085(4) -.029(3) -.030(3) .029(3) C
C(41) .036(2) .065(3) .040(2) .000(2) -.001(2) .004(2) C
C(42) .054(3) .063(3) .052(3) -.001(2) .009(2) .004(3) C
C(43) .059(3) .068(4) .063(3) .005(3) -.002(2) .000(3) C
C(44) .063(3) .060(3) .079(4) -.012(3) -.006(3) .009(3) C
C(45) .070(3) .090(4) .068(3) -.022(3) .017(3) .013(3) C
C(46) .059(3) .076(4) .056(3) -.010(3) .016(2) -.001(3) C

loop_
_atom_site_label
_atom_site_fract_x
_atom_site_fract_y
_atom_site_fract_z
_atom_site_U_iso_or_equiv
_atom_site_thermal_displace_type
_atom_site_calc_flag
_atom_site_calc_attached_atom
_atom_site_type_symbol
N(1) .15400(10) .0892(4) .5108(3) .061(2) Uani ? ? N
C(1) .1915(2) .0468(4) .6176(3) .054(3) Uani ? ? C
C(2) .2102(2) -.0822(5) .6304(4) .063(3) Uani ? ? C
C(3) .2474(2) -.1212(5) .7340(4) .062(3) Uani ? ? C
C(4) .2682(2) -.0359(4) .8255(3) .053(3) Uani ? ? C
C(5) .2474(2) .0924(4) .8128(4) .052(3) Uani ? ? C
C(6) .2096(2) .1320(5) .7104(4) .055(3) Uani ? ? C
C(7) .3086(2) -.0900(4) .9297(4) .057(3) Uani ? ? C
C(8) .3512(2) -.0335(4) 1.0112(3) .049(2) Uani ? ? C
C(11) .0973(2) .1566(4) .5239(3) .054(3) Uani ? ? C
C(12) .0596(2) .1137(5) .6060(4) .064(3) Uani ? ? C
C(13) .0050(2) .1791(5) .6222(4) .066(3) Uani ? ? C
C(14) -.0121(2) .2860(4) .5533(4) .063(3) Uani ? ? C
C(15) .0248(2) .3273(5) .4684(4) .071(3) Uani ? ? C
C(16) .0794(2) .2633(5) .4559(4) .065(3) Uani ? ? C
O(17) -.06480(10) .3588(3) .5616(3) .090(2) Uani ? ? O
C(18) -.1034(3) .3217(7) .6477(6) .090(4) Uani ? ? C
C(21) .1685(2) .0532(4) .3976(3) .051(3) Uani ? ? C
C(22) .2305(2) .0287(4) .3810(4) .062(3) Uani ? ? C
C(23) .2455(3) -.0087(5) .2707(5) .073(3) Uani ? ? C
C(24) .2003(3) -.0218(5) .1743(5) .077(4) Uani ? ? C
C(25) .1395(3) .0039(5) .1881(4) .072(3) Uani ? ? C
C(26) .1237(2) .0417(4) .2982(4) .060(3) Uani ? ? C
C(31) .3870(2) -.1102(4) 1.1089(3) .049(2) Uani ? ? C
C(32) .4306(2) -.0518(5) 1.1924(5) .082(3) Uani ? ? C
C(33) .4624(3) -.1206(7) 1.2873(5) .089(4) Uani ? ? C
C(34) .4529(2) -.2494(6) 1.2996(4) .081(4) Uani ? ? C
C(35) .4117(3) -.3092(6) 1.2163(5) .103(4) Uani ? ? C
C(36) .3799(3) -.2406(6) 1.1226(5) .090(4) Uani ? ? C
C(41) .3665(2) .1066(4) 1.0059(3) .048(2) Uani ? ? C
C(42) .3446(2) .1972(5) 1.0820(4) .056(3) Uani ? ? C
C(43) .3596(2) .3261(5) 1.0758(4) .064(3) Uani ? ? C
C(44) .3970(2) .3690(5) .9932(5) .069(3) Uani ? ? C
C(45) .4194(2) .2800(6) .9190(5) .075(3) Uani ? ? C
C(46) .4046(2) .1512(5) .9248(4) .063(3) Uani ? ? C
H(2) .196(2) -.150(4) .565(4) .080(10) Uiso ? ? H
H(3) .263(2) -.214(4) .732(4) .090(10) Uiso ? ? H
H(5) .258(2) .163(4) .878(4) .080(10) Uiso ? ? H
H(6) .196(2) .230(4) .701(3) .070(10) Uiso ? ? H
H(7) .305(2) -.196(4) .933(4) .080(10) Uiso ? ? H
H(12) .071(2) .031(4) .661(4) .090(10) Uiso ? ? H
H(13) -.022(2) .143(4) .688(4) .090(10) Uiso ? ? H
H(15) .012(2) .401(4) .411(4) .09(2) Uiso ? ? H
H(16) .109(2) .298(4) .393(4) .090(10) Uiso ? ? H
H(181) -.134(2) .401(4) .652(4) .09(2) Uiso ? ? H
H(182) -.082(2) .317(5) .738(4) .10(2) Uiso ? ? H
H(183) -.125(2) .227(5) .640(4) .10(2) Uiso ? ? H
H(22) .265(2) .037(4) .457(4) .080(10) Uiso ? ? H
H(23) .292(2) -.030(4) .267(4) .10(2) Uiso ? ? H
H(24) .210(2) -.045(4) .088(4) .10(2) Uiso ? ? H
H(25) .108(2) .004(4) .111(4) .090(10) Uiso ? ? H
H(26) .078(2) .058(4) .310(3) .070(10) Uiso ? ? H
H(32) .444(2) .043(5) 1.179(4) .10(2) Uiso ? ? H
H(33) .496(2) -.066(5) 1.339(4) .10(2) Uiso ? ? H
H(34) .477(2) -.292(4) 1.375(4) .090(10) Uiso ? ? H
H(35) .402(2) -.413(5) 1.231(4) .11(2) Uiso ? ? H
H(36) .347(2) -.280(5) 1.072(4) .10(2) Uiso ? ? H
H(42) .318(2) .160(4) 1.142(4) .090(10) Uiso ? ? H
H(43) .344(2) .395(4) 1.132(4) .090(10) Uiso ? ? H
H(44) .403(2) .468(4) .989(3) .080(10) Uiso ? ? H
H(45) .444(2) .317(4) .858(4) .09(2) Uiso ? ? H
H(46) .423(2) .085(4) .869(4) .080(10) Uiso ? ? H

loop_
_atom_type_symbol
_atom_type_scat_dispersion_real
_atom_type_scat_dispersion_imag
_atom_type_scat_source
C .017 .009 International_Tables_Vol_IV_Table_2.3.1
H 0 0 International_Tables_Vol_IV_Table_2.3.1
O .047 .032 International_Tables_Vol_IV_Table_2.3.1
N .029 .018 International_Tables_Vol_IV_Table_2.3.1

loop_
_geom_angle_atom_site_label_1
_geom_angle_atom_site_label_2
_geom_angle_atom_site_label_3
_geom_angle_site_symmetry_1
_geom_angle_site_symmetry_2
_geom_angle_site_symmetry_3
_geom_angle
_geom_angle_publ_flag
C(1) N(1) C(11) . . . 117.6(3) yes
C(1) N(1) C(21) . . . 120.7(3) yes
C(11) N(1) C(21) . . . 121.3(3) yes
N(1) C(1) C(2) . . . 120.4(4) ?
N(1) C(1) C(6) . . . 120.9(4) ?
C(2) C(1) C(6) . . . 118.7(4) ?
C(1) C(2) C(3) . . . 119.5(4) ?
C(2) C(3) C(4) . . . 122.4(5) ?
C(3) C(4) C(5) . . . 117.2(4) ?
C(3) C(4) C(7) . . . 116.7(4) yes
C(4) C(5) C(6) . . . 120.8(4) ?
C(5) C(6) C(1) . . . 121.2(5) ?
C(4) C(7) C(8) . . . 131.1(5) yes
C(7) C(8) C(31) . . . 121.0(4) yes
C(7) C(8) C(41) . . . 122.1(4) yes
N(1) C(11) C(12) . . . 120.0(4) ?
N(1) C(11) C(16) . . . 121.2(4) ?
C(12) C(11) C(16) . . . 118.8(4) ?
C(11) C(12) C(13) . . . 121.1(5) ?
C(12) C(13) C(14) . . . 119.2(4) ?
C(13) C(14) C(15) . . . 119.9(4) ?
C(13) C(14) O(17) . . . 124.5(4) yes
C(14) C(15) C(16) . . . 120.0(5) ?
C(15) C(16) C(11) . . . 121.0(5) ?
C(14) O(17) C(18) . . . 117.9(5) yes
N(1) C(21) C(22) . . . 120.1(3) ?
N(1) C(21) C(26) . . . 122.5(4) ?
C(22) C(21) C(26) . . . 117.4(4) ?
C(21) C(22) C(23) . . . 120.9(4) ?
C(22) C(23) C(24) . . . 120.8(5) ?
C(23) C(24) C(25) . . . 119.3(5) ?
C(24) C(25) C(26) . . . 120.6(5) ?
C(25) C(26) C(21) . . . 121.0(4) ?
C(8) C(31) C(32) . . . 120.9(5) ?
C(8) C(31) C(36) . . . 123.6(4) ?
C(32) C(31) C(36) . . . 115.5(5) ?
C(31) C(32) C(33) . . . 121.7(6) ?
C(32) C(33) C(34) . . . 121.0(5) ?
C(33) C(34) C(35) . . . 118.1(6) ?
C(34) C(35) C(36) . . . 120.8(7) ?
C(35) C(36) C(31) . . . 122.8(5) ?
C(8) C(41) C(42) . . . 122.4(4) ?
C(8) C(41) C(46) . . . 120.3(4) ?
C(42) C(41) C(46) . . . 117.3(5) ?
C(41) C(42) C(43) . . . 121.3(4) ?
C(42) C(43) C(44) . . . 120.6(5) ?
C(43) C(44) C(45) . . . 118.5(6) ?
C(44) C(45) C(46) . . . 121.2(5) ?
C(45) C(46) C(41) . . . 121.1(5) ?

loop_
_geom_bond_atom_site_label_1
_geom_bond_atom_site_label_2
_geom_bond_site_symmetry_1
_geom_bond_site_symmetry_2
_geom_bond_distance
_geom_bond_publ_flag
N(1) C(1) . . 1.425(5) yes
N(1) C(11) . . 1.430(5) yes
N(1) C(21) . . 1.396(5) yes
C(1) C(2) . . 1.393(7) ?
C(1) C(6) . . 1.378(6) ?
C(2) C(3) . . 1.384(6) ?
C(3) C(4) . . 1.380(6) ?
C(4) C(5) . . 1.398(6) ?
C(5) C(6) . . 1.381(5) ?
C(4) C(7) . . 1.473(5) yes
C(7) C(8) . . 1.343(5) yes
C(8) C(31) . . 1.484(5) yes
C(8) C(41) . . 1.484(6) yes
C(11) C(12) . . 1.377(6) ?
C(11) C(16) . . 1.366(6) ?
C(12) C(13) . . 1.391(7) ?
C(13) C(14) . . 1.369(7) ?
C(14) C(15) . . 1.383(7) ?
C(14) O(17) . . 1.376(6) yes
C(15) C(16) . . 1.375(7) ?
O(17) C(18) . . 1.409(8) yes
C(21) C(22) . . 1.397(6) ?
C(21) C(26) . . 1.383(5) ?
C(22) C(23) . . 1.374(7) ?
C(23) C(24) . . 1.365(7) ?
C(24) C(25) . . 1.368(9) ?
C(25) C(26) . . 1.379(7) ?
C(31) C(32) . . 1.377(6) ?
C(31) C(36) . . 1.364(7) ?
C(32) C(33) . . 1.385(8) ?
C(33) C(34) . . 1.353(9) ?
C(34) C(35) . . 1.353(8) ?
C(35) C(36) . . 1.374(8) ?
C(41) C(42) . . 1.388(6) ?
C(41) C(46) . . 1.382(6) ?
C(42) C(43) . . 1.372(7) ?
C(43) C(44) . . 1.378(8) ?
C(44) C(45) . . 1.369(8) ?
C(45) C(46) . . 1.370(8) ?
C(2) H(2) . . 1.03(4) ?
C(3) H(3) . . 1.02(5) ?
C(5) H(5) . . 1.04(4) ?
C(6) H(6) . . 1.05(4) ?
C(7) H(7) . . 1.09(4) ?
C(12) H(12) . . 1.06(4) ?
C(13) H(13) . . 1.06(4) ?
C(15) H(15) . . 1.01(4) ?
C(16) H(16) . . 1.08(4) ?
C(18) H(181) . . 1.05(5) ?
C(18) H(182) . . 1.06(5) ?
C(18) H(183) . . 1.08(5) ?
C(22) H(22) . . 1.06(4) ?
C(23) H(23) . . 1.03(5) ?
C(24) H(24) . . 1.05(5) ?
C(25) H(25) . . 1.03(4) ?
C(26) H(26) . . 1.03(4) ?
C(32) H(32) . . 1.03(5) ?
C(33) H(33) . . 1.02(4) ?
C(34) H(34) . . 1.03(4) ?
C(35) H(35) . . 1.10(5) ?
C(36) H(36) . . .95(5) ?
C(42) H(42) . . 1.01(4) ?
C(43) H(43) . . 1.04(4) ?
C(44) H(44) . . 1.03(5) ?
C(45) H(45) . . .99(5) ?
C(46) H(46) . . 1.04(4) ?

loop_
_geom_contact_atom_site_label_1
_geom_contact_atom_site_label_2
_geom_contact_distance
_geom_contact_site_symmetry_1
_geom_contact_site_symmetry_2
_geom_contact_publ_flag
? ? ? ? ? ?
